data_1571524
loop_
_publ_author_name
'Lin, Zenggang'
'Zhang, Peng'
'Song, Fuqiang'
'Yang, Yuzhu'
'Miao, Xuan'
'Liu, Weisheng'

_publ_section_title
;
 Employing racemization strategies to simultaneously enhance the quantum
 yield, lifetime, and water stability of room-temperature phosphorescent
 materials.
;
_journal_issue 21
_journal_name_full 'Chemical science'
_journal_page_first 8052
_journal_page_last 8061
_journal_paper_doi 10.1039/d4sc01719f
_journal_volume 15
_journal_year 2024
_chemical_formula_moiety 'C48 H34 Br2 N2 O4'
_chemical_formula_sum 'C48 H34 Br2 N2 O4'
_chemical_formula_weight 862.59
_space_group_crystal_system monoclinic
_space_group_IT_number 14
_space_group_name_Hall '-P 2yn'
_space_group_name_H-M_alt 'P 1 21/n 1'
_atom_sites_solution_hydrogens mixed
_atom_sites_solution_primary dual
_audit_creation_date 2023-11-29
_audit_creation_method
;
Olex2 1.5-ac5-024
(compiled 2022.04.12 svn.rca3783a0 for Rigaku Oxford Diffraction, GUI svn.r6498)
;
_audit_update_record
;
2024-02-29 deposited with the CCDC.	2024-04-30 downloaded from the CCDC.
;
_cell_angle_alpha 90
_cell_angle_beta 96.834(2)
_cell_angle_gamma 90
_cell_formula_units_Z 4
_cell_length_a 12.1612(2)
_cell_length_b 10.2907(2)
_cell_length_c 36.8655(7)
_cell_measurement_reflns_used 30694
_cell_measurement_temperature 149.98(14)
_cell_measurement_theta_max 75.8580
_cell_measurement_theta_min 2.4020
_cell_volume 4580.84(15)
_computing_cell_refinement 'CrysAlisPro 1.171.42.93a (Rigaku OD, 2023)'
_computing_data_collection 'CrysAlisPro 1.171.42.93a (Rigaku OD, 2023)'
_computing_data_reduction 'CrysAlisPro 1.171.42.93a (Rigaku OD, 2023)'
_computing_molecular_graphics 'Olex2 1.5-ac5-024 (Dolomanov et al., 2009)'
_computing_publication_material 'Olex2 1.5-ac5-024 (Dolomanov et al., 2009)'
_computing_structure_refinement 'SHELXL 2018/3 (Sheldrick, 2015)'
_computing_structure_solution 'SHELXT 2018/2 (Sheldrick, 2018)'
_diffrn_ambient_environment N~2~
_diffrn_ambient_temperature 149.98(14)
_diffrn_detector 'Hybrid Pixel Array Detector'
_diffrn_detector_area_resol_mean 10.0000
_diffrn_detector_type HyPix
_diffrn_measured_fraction_theta_full 0.998
_diffrn_measured_fraction_theta_max 0.978
_diffrn_measurement_details
;
List of Runs (angles in degrees, time in seconds):

  # Type    Start    End  Width  t~exp~   \w     \q     \k     \f   Frames
#--------------------------------------------------------------------------
  1  \w      7.00  56.00   0.25    0.15    --   46.54-107.00  -7.00  196
  2  \w     41.00  72.00   0.25    0.30    --  104.27-107.00  -7.00  124
  3  \w     58.00 107.00   0.25    0.30    --  104.27-105.00  67.54  196
  4  \w     73.00 104.00   0.25    0.30    --  104.27 -94.00 120.00  124
  5  \w     32.00  82.00   0.25    0.30    --  104.27 -94.00 150.00  200
  6  \w     61.00 105.00   0.25    0.30    --  104.27-125.00 150.00  176
  7  \w     32.00 103.00   0.25    0.30    --  104.27 -94.00 -60.00  284
  8  \w     39.00  96.00   0.25    0.30    --  104.27 -94.00 -90.00  228
  9  \w     40.00  80.00   0.25    0.30    --  104.27 -94.00-120.00  160
 10  \w     -9.00  22.00   0.25    0.15    --   46.54 -19.00   0.00  124
 11  \w     36.00  73.00   0.25    0.30    --  104.27 -61.00-180.00  148
 12  \w     35.00 107.00   0.25    0.30    --  104.27 -77.00   0.00  288
 13  \w     34.00  69.00   0.25    0.30    --  104.27 -61.00 -60.00  140
 14  \w     44.00  71.00   0.25    0.30    --  104.27 -61.00 -90.00  108
 15  \w     32.00  58.00   0.25    0.30    --  104.27 -61.00 -30.00  104
 16  \w     34.00  69.00   0.25    0.30    --  104.27 -61.00  60.00  140
 17  \w     35.00 104.00   0.25    0.30    --  104.27 -77.00 150.00  276
 18  \w    100.00 126.00   0.25    0.30    --  104.27 107.00  91.00  104
 19  \w     32.00 118.00   0.25    0.15    --   46.54  57.00 120.00  344
 20  \w     97.00 174.00   0.25    0.30    --  104.27  45.00 120.00  308
 21  \w    121.00 155.00   0.25    0.30    --  104.27  30.00  90.00  136
 22  \w     92.00 165.00   0.25    0.30    --  104.27  45.00  60.00  292
 23  \w     34.00 176.00   0.25    0.30    --  104.27   0.00 -90.00  568
 24  \w    -61.00  26.00   0.25    0.15    --  -46.54  57.00  30.00  348
 25  \w    -23.00  24.00   0.25    0.15    --  -46.54  19.00  90.00  188
 26  \w    -24.00  22.00   0.25    0.15    --  -46.54  19.00   0.00  184
 27  \w    -39.00   2.00   0.25    0.15    --  -46.54  37.00 -30.00  164
 28  \w    -23.00  29.00   0.25    0.15    --  -46.54  19.00 -90.00  208
 29  \w    -63.00 -29.00   0.25    0.30    -- -102.00  61.00-150.00  136
 30  \w    -72.00 -46.00   0.25    0.30    -- -102.00 125.00-180.00  104
 31  \w   -111.00 -84.00   0.25    0.30    -- -102.00 125.00-180.00  108
 32  \w    -81.00  -8.00   0.25    0.15    --  -46.54 107.00  91.00  292
 33  \w   -104.00 -78.00   0.25    0.30    -- -102.00 107.00  91.00  104
 34  \w   -108.00 -59.00   0.25    0.30    -- -102.00 111.00   1.44  196
 35  \w   -112.00 -74.00   0.25    0.30    -- -102.00 125.00-150.00  152
 36  \w    -69.00 -40.00   0.25    0.30    -- -102.00 125.00-150.00  116
 37  \w   -169.00 -89.00   0.25    0.30    -- -102.00 -45.00  60.00  320
 38  \w   -174.00-101.00   0.25    0.30    -- -102.00 -45.00  30.00  292
 39  \w   -130.00 -96.00   0.25    0.30    -- -102.00-107.00  -7.00  136
 40  \w   -165.00-136.00   0.25    0.30    -- -102.00-107.00  -7.00  116
;
_diffrn_measurement_device 'four-circle diffractometer'
_diffrn_measurement_device_type 'XtaLAB Synergy R, DW system, HyPix'
_diffrn_measurement_method '\w scans'
_diffrn_orient_matrix_type 'CrysAlisPro convention (1999,Acta A55,543-557)'
_diffrn_orient_matrix_UB_11 0.0962907000
_diffrn_orient_matrix_UB_12 -0.0229862000
_diffrn_orient_matrix_UB_13 0.0304272000
_diffrn_orient_matrix_UB_21 -0.0836791000
_diffrn_orient_matrix_UB_22 -0.0287595000
_diffrn_orient_matrix_UB_23 0.0272177000
_diffrn_orient_matrix_UB_31 0.0013264000
_diffrn_orient_matrix_UB_32 -0.1451765000
_diffrn_orient_matrix_UB_33 -0.0101682000
_diffrn_radiation_monochromator mirror
_diffrn_radiation_probe x-ray
_diffrn_radiation_type 'Cu K\a'
_diffrn_radiation_wavelength 1.54184
_diffrn_reflns_av_R_equivalents 0.0642
_diffrn_reflns_av_unetI/netI 0.0380
_diffrn_reflns_Laue_measured_fraction_full 0.998
_diffrn_reflns_Laue_measured_fraction_max 0.978
_diffrn_reflns_limit_h_max 15
_diffrn_reflns_limit_h_min -15
_diffrn_reflns_limit_k_max 10
_diffrn_reflns_limit_k_min -12
_diffrn_reflns_limit_l_max 45
_diffrn_reflns_limit_l_min -46
_diffrn_reflns_number 58796
_diffrn_reflns_point_group_measured_fraction_full 0.998
_diffrn_reflns_point_group_measured_fraction_max 0.978
_diffrn_reflns_theta_full 67.684
_diffrn_reflns_theta_max 76.365
_diffrn_reflns_theta_min 3.989
_diffrn_source 'Rotating-anode X-ray tube'
_diffrn_source_type 'Rigaku (Cu) X-ray Source'
_exptl_absorpt_coefficient_mu 2.576
_exptl_absorpt_correction_T_max 1.00000
_exptl_absorpt_correction_T_min 0.62447
_exptl_absorpt_correction_type multi-scan
_exptl_absorpt_process_details
;
CrysAlisPro 1.171.42.93a (Rigaku Oxford Diffraction, 2023)
Empirical absorption correction using spherical harmonics,
implemented in SCALE3 ABSPACK scaling algorithm.
;
_exptl_crystal_colour 'clear light colourless'
_exptl_crystal_colour_lustre clear
_exptl_crystal_colour_modifier light
_exptl_crystal_colour_primary colourless
_exptl_crystal_density_diffrn 1.251
_exptl_crystal_description plate
_exptl_crystal_F_000 1752
_exptl_crystal_size_max 0.14
_exptl_crystal_size_mid 0.12
_exptl_crystal_size_min 0.04
_refine_diff_density_max 1.336
_refine_diff_density_min -0.949
_refine_diff_density_rms 0.098
_refine_ls_extinction_method none
_refine_ls_goodness_of_fit_ref 1.045
_refine_ls_hydrogen_treatment mixed
_refine_ls_matrix_type full
_refine_ls_number_parameters 515
_refine_ls_number_reflns 9388
_refine_ls_number_restraints 90
_refine_ls_restrained_S_all 1.093
_refine_ls_R_factor_all 0.0704
_refine_ls_R_factor_gt 0.0628
_refine_ls_shift/su_max 0.001
_refine_ls_shift/su_mean 0.000
_refine_ls_structure_factor_coef Fsqd
_refine_ls_weighting_details 'w=1/[\s^2^(Fo^2^)+(0.1068P)^2^+4.9985P] where P=(Fo^2^+2Fc^2^)/3'
_refine_ls_weighting_scheme calc
_refine_ls_wR_factor_gt 0.1755
_refine_ls_wR_factor_ref 0.1824
_reflns_Friedel_coverage 0.000
_reflns_number_gt 7819
_reflns_number_total 9388
_reflns_threshold_expression 'I > 2\s(I)'
_cod_data_source_file d4sc01719f2.cif
_cod_data_source_block linzenggang-lws_1128_auto
_cod_depositor_comments 'Adding full bibliography for 1571524--1571527.cif.'
_cod_database_code 1571524
_shelx_shelxl_version_number 2018/3
_shelx_space_group_comment
;
The symmetry employed for this shelxl refinement is uniquely defined
by the following loop, which should always be used as a source of
symmetry information in preference to the above space-group names.
They are only intended as comments.
;
_olex2_refinement_description
;
1. Fixed Uiso
 At 1.2 times of:
  All C(H) groups
 At 1.5 times of:
  All O(H) groups
2. Uiso/Uaniso restraints and constraints
Uanis(C5) \\sim Ueq, Uanis(C43) \\sim Ueq, Uanis(C21) \\sim Ueq, Uanis(C11)
\\sim Ueq, Uanis(C39) \\sim Ueq, Uanis(C37) \\sim Ueq, Uanis(C45) \\sim Ueq,
Uanis(C23) \\sim Ueq, Uanis(C47) \\sim Ueq, Uanis(C41) \\sim Ueq, Uanis(C33)
\\sim Ueq, Uanis(C17) \\sim Ueq, Uanis(C7) \\sim Ueq, Uanis(C9) \\sim Ueq,
Uanis(C27) \\sim Ueq: with sigma of 0.004 and sigma for terminal atoms of 0.002
3.a Aromatic/amide H refined with riding coordinates:
 C2(H2B), C5(H5), C7(H7), C9(H9), C10(H10), C11(H11), C17(H17), C18(H18),
 C19(H19), C20(H20), C21(H21), C23(H23), C25(H25), C26(H26), C27(H27), C29(H29),
  C30(H30), C33(H33), C34(H34), C35(H35), C36(H36), C37(H37), C39(H39),
 C40(H40), C41(H41), C42(H42), C43(H43), C44(H44), C45(H45), C47(H47)
3.b Idealised tetrahedral OH refined as rotating group:
 O1(H1), O2(H2)
;
_smtbx_masks_void_probe_radius 1.2
_smtbx_masks_void_truncation_radius 1.2
_olex2_submission_special_instructions 'No special instructions were received'
_oxdiff_exptl_absorpt_empirical_details
;
Empirical correction (ABSPACK) includes:
- Absorption correction using spherical harmonics
- Frame scaling
;
_oxdiff_exptl_absorpt_empirical_full_max 2.427
_oxdiff_exptl_absorpt_empirical_full_min 0.625

loop_
_space_group_symop_operation_xyz
'x, y, z'
'-x+1/2, y+1/2, -z+1/2'
'-x, -y, -z'
'x-1/2, -y-1/2, z-1/2'

loop_
_atom_site_label
_atom_site_type_symbol
_atom_site_fract_x
_atom_site_fract_y
_atom_site_fract_z
_atom_site_U_iso_or_equiv
_atom_site_adp_type
_atom_site_occupancy
_atom_site_site_symmetry_order
_atom_site_calc_flag
_atom_site_refinement_flags_posn
_atom_site_refinement_flags_adp
_atom_site_refinement_flags_occupancy
_atom_site_disorder_assembly
_atom_site_disorder_group
Br1 Br 0.67856(3) 0.50553(4) 0.16889(2) 0.05103(13) Uani 1 1 d . . . . .
Br2 Br 0.90851(4) 0.06409(5) 0.45149(2) 0.06775(16) Uani 1 1 d . . . . .
O1 O 0.28791(19) 0.5404(2) 0.27617(7) 0.0441(6) Uani 1 1 d . . . . .
H1 H 0.263471 0.599539 0.261693 0.066 Uiso 1 1 calc R U . . .
O2 O 0.5060(3) 0.5179(2) 0.44663(8) 0.0561(7) Uani 1 1 d . . . . .
H2 H 0.486694 0.498016 0.467043 0.084 Uiso 1 1 calc R U . . .
O3 O 0.6410(3) 0.7813(3) 0.40761(8) 0.0673(9) Uani 1 1 d . . . . .
O4 O 0.2989(2) 0.1998(2) 0.27844(7) 0.0497(6) Uani 1 1 d . . . . .
N1 N 0.5731(2) 0.5874(3) 0.38534(8) 0.0374(6) Uani 1 1 d . . . . .
H1A H 0.550(4) 0.522(5) 0.3917(12) 0.053(13) Uiso 1 1 d . . . . .
N2 N 0.3846(2) 0.3610(3) 0.31240(8) 0.0349(5) Uani 1 1 d . . . . .
H2A H 0.383(3) 0.437(4) 0.3146(9) 0.024(8) Uiso 1 1 d . . . . .
C1 C 0.6084(2) 0.4810(3) 0.29146(9) 0.0313(6) Uani 1 1 d . . . . .
C2 C 0.1771(3) 0.3013(5) 0.16625(12) 0.0607(10) Uani 1 1 d . . . . .
H2B H 0.121729 0.252927 0.151722 0.073 Uiso 1 1 calc R U . . .
C3 C 0.5969(3) 0.6774(3) 0.41180(10) 0.0436(7) Uani 1 1 d . . . . .
C4 C 0.5905(2) 0.4777(3) 0.32879(9) 0.0317(6) Uani 1 1 d . . . . .
C5 C 0.4168(5) 0.8039(6) 0.44198(18) 0.0841(15) Uani 1 1 d . U . . .
H5 H 0.410874 0.789999 0.416347 0.101 Uiso 1 1 calc R U . . .
C6 C 0.6309(2) 0.6027(3) 0.27517(8) 0.0328(6) Uani 1 1 d . . . . .
C7 C 0.0412(3) 0.4976(3) 0.25747(12) 0.0489(8) Uani 1 1 d . U . . .
H7 H 0.058547 0.549345 0.237571 0.059 Uiso 1 1 calc R U . . .
C8 C 0.5650(2) 0.3503(3) 0.34548(8) 0.0302(6) Uani 1 1 d . . . . .
C9 C -0.0127(4) 0.3476(5) 0.31524(13) 0.0631(11) Uani 1 1 d . U . . .
H9 H -0.031242 0.295404 0.334871 0.076 Uiso 1 1 calc R U . . .
C10 C 0.6339(3) 0.7164(3) 0.29652(9) 0.0362(6) Uani 1 1 d . . . . .
H10 H 0.648410 0.797506 0.285726 0.043 Uiso 1 1 calc R U . . .
C11 C 0.4356(6) 0.8518(7) 0.51661(19) 0.0978(18) Uani 1 1 d . U . . .
H11 H 0.443879 0.870107 0.542046 0.117 Uiso 1 1 calc R U . . .
C12 C 0.5944(2) 0.5922(3) 0.34881(8) 0.0335(6) Uani 1 1 d . . . . .
C13 C 0.5684(3) 0.6366(3) 0.44991(10) 0.0466(8) Uani 1 1 d . . . . .
C14 C 0.4640(2) 0.2894(3) 0.33505(8) 0.0330(6) Uani 1 1 d . . . . .
C15 C 0.4975(4) 0.7405(4) 0.46521(13) 0.0570(10) Uani 1 1 d . . . . .
C16 C 0.6465(2) 0.2849(3) 0.37016(8) 0.0313(6) Uani 1 1 d . . . . .
C17 C -0.0893(3) 0.4319(5) 0.29760(13) 0.0602(10) Uani 1 1 d . U . . .
H17 H -0.160542 0.439348 0.305543 0.072 Uiso 1 1 calc R U . . .
C18 C 0.6512(3) 0.6066(3) 0.23829(9) 0.0384(7) Uani 1 1 d . . . . .
H18 H 0.667448 0.687121 0.227482 0.046 Uiso 1 1 calc R U . . .
C19 C 0.2673(4) 0.3467(6) 0.15080(13) 0.0734(13) Uani 1 1 d . . . . .
H19 H 0.275385 0.327779 0.126038 0.088 Uiso 1 1 calc R U . . .
C20 C 0.6062(2) 0.3679(3) 0.26892(9) 0.0341(6) Uani 1 1 d . . . . .
H20 H 0.591633 0.285893 0.279141 0.041 Uiso 1 1 calc R U . . .
C21 C 0.3560(6) 0.9071(7) 0.4948(2) 0.1009(19) Uani 1 1 d . U . . .
H21 H 0.304625 0.961276 0.505130 0.121 Uiso 1 1 calc R U . . .
C22 C 0.6231(3) 0.1581(3) 0.38283(8) 0.0323(6) Uani 1 1 d . . . . .
C23 C 0.8789(8) 0.5647(9) 0.5131(2) 0.123(3) Uani 1 1 d . U . . .
H23 H 0.947606 0.547681 0.527418 0.148 Uiso 1 1 calc R U . . .
C24 C 0.6477(3) 0.4956(3) 0.21814(9) 0.0381(7) Uani 1 1 d . . . . .
C25 C 0.1658(3) 0.3247(3) 0.20233(10) 0.0442(7) Uani 1 1 d . . . . .
H25 H 0.103219 0.291870 0.212538 0.053 Uiso 1 1 calc R U . . .
C26 C 0.4416(3) 0.1636(3) 0.34735(9) 0.0367(6) Uani 1 1 d . . . . .
H26 H 0.372364 0.123569 0.339694 0.044 Uiso 1 1 calc R U . . .
C27 C 0.0933(3) 0.3399(4) 0.30378(11) 0.0512(8) Uani 1 1 d . U . . .
H27 H 0.146517 0.282272 0.315923 0.061 Uiso 1 1 calc R U . . .
C28 C 0.2388(2) 0.4195(3) 0.26427(10) 0.0380(7) Uani 1 1 d . . . . .
C29 C 0.3359(3) 0.4438(4) 0.20833(12) 0.0542(9) Uani 1 1 d . . . . .
H29 H 0.390936 0.492742 0.222858 0.065 Uiso 1 1 calc R U . . .
C30 C 0.6244(3) 0.3741(3) 0.23325(9) 0.0361(6) Uani 1 1 d . . . . .
H30 H 0.621464 0.297697 0.218719 0.043 Uiso 1 1 calc R U . . .
C31 C 0.6783(4) 0.6118(4) 0.47306(10) 0.0576(10) Uani 1 1 d . . . . .
C32 C 0.3103(2) 0.3149(3) 0.28565(9) 0.0359(6) Uani 1 1 d . . . . .
C33 C -0.0640(3) 0.5045(4) 0.26899(14) 0.0583(10) Uani 1 1 d . U . . .
H33 H -0.118273 0.560457 0.256693 0.070 Uiso 1 1 calc R U . . .
C34 C 0.5196(3) 0.0997(3) 0.37025(9) 0.0357(6) Uani 1 1 d . . . . .
H34 H 0.504439 0.014175 0.377993 0.043 Uiso 1 1 calc R U . . .
C35 C 0.3468(4) 0.4211(5) 0.17210(13) 0.0696(13) Uani 1 1 d . . . . .
H35 H 0.408176 0.455793 0.161617 0.084 Uiso 1 1 calc R U . . .
C36 C 0.6165(3) 0.7127(3) 0.33215(9) 0.0363(6) Uani 1 1 d . . . . .
H36 H 0.618992 0.790642 0.346030 0.044 Uiso 1 1 calc R U . . .
C37 C 0.7503(4) 0.7148(5) 0.48277(12) 0.0661(11) Uani 1 1 d . U . . .
H37 H 0.729514 0.800777 0.475538 0.079 Uiso 1 1 calc R U . . .
C38 C 0.2454(3) 0.3961(3) 0.22389(10) 0.0407(7) Uani 1 1 d . . . . .
C39 C 0.5079(5) 0.7662(6) 0.50230(14) 0.0751(13) Uani 1 1 d . U . . .
H39 H 0.564899 0.725110 0.518118 0.090 Uiso 1 1 calc R U . . .
C40 C 0.7511(3) 0.3411(3) 0.38258(9) 0.0365(6) Uani 1 1 d . . . . .
H40 H 0.768755 0.424841 0.374100 0.044 Uiso 1 1 calc R U . . .
C41 C 0.7085(6) 0.4866(6) 0.48330(16) 0.0865(16) Uani 1 1 d . U . . .
H41 H 0.659674 0.416158 0.476656 0.104 Uiso 1 1 calc R U . . .
C42 C 0.7028(3) 0.0919(3) 0.40698(8) 0.0382(7) Uani 1 1 d . . . . .
H42 H 0.688557 0.006641 0.415113 0.046 Uiso 1 1 calc R U . . .
C43 C 0.3439(6) 0.8891(8) 0.4570(2) 0.110(2) Uani 1 1 d . U . . .
H43 H 0.287611 0.933492 0.441694 0.132 Uiso 1 1 calc R U . . .
C44 C 0.8263(3) 0.2767(3) 0.40649(10) 0.0443(7) Uani 1 1 d . . . . .
H44 H 0.895365 0.316105 0.414880 0.053 Uiso 1 1 calc R U . . .
C45 C 0.8522(6) 0.6923(7) 0.50290(17) 0.0942(17) Uani 1 1 d . U . . .
H45 H 0.902177 0.761579 0.509529 0.113 Uiso 1 1 calc R U . . .
C46 C 0.1210(2) 0.4142(3) 0.27538(10) 0.0402(7) Uani 1 1 d . . . . .
C47 C 0.8099(8) 0.4645(10) 0.5032(2) 0.131(3) Uani 1 1 d . U . . .
H47 H 0.831478 0.378379 0.510105 0.157 Uiso 1 1 calc R U . . .
C48 C 0.8015(3) 0.1526(3) 0.41858(9) 0.0443(7) Uani 1 1 d . . . . .

loop_
_atom_site_aniso_label
_atom_site_aniso_U_11
_atom_site_aniso_U_22
_atom_site_aniso_U_33
_atom_site_aniso_U_23
_atom_site_aniso_U_13
_atom_site_aniso_U_12
Br1 0.0618(3) 0.0497(2) 0.0446(2) 0.00649(15) 0.01881(17) 0.00389(17)
Br2 0.0623(3) 0.0552(3) 0.0777(3) 0.0173(2) -0.0251(2) 0.0030(2)
O1 0.0350(11) 0.0231(10) 0.0700(16) 0.0023(10) -0.0104(10) -0.0021(9)
O2 0.081(2) 0.0351(13) 0.0550(15) -0.0042(11) 0.0215(14) -0.0172(12)
O3 0.113(3) 0.0370(14) 0.0519(15) -0.0058(11) 0.0108(15) -0.0300(15)
O4 0.0493(13) 0.0258(12) 0.0689(16) -0.0023(10) -0.0147(11) 0.0017(10)
N1 0.0443(15) 0.0233(13) 0.0452(15) -0.0016(11) 0.0074(11) -0.0054(11)
N2 0.0294(12) 0.0233(13) 0.0508(15) 0.0005(10) -0.0005(10) -0.0012(10)
C1 0.0251(13) 0.0235(14) 0.0449(16) 0.0030(11) 0.0031(11) 0.0001(10)
C2 0.051(2) 0.071(3) 0.059(2) -0.009(2) 0.0031(18) -0.0102(19)
C3 0.0522(19) 0.0306(17) 0.0477(18) -0.0034(13) 0.0050(15) -0.0057(14)
C4 0.0260(13) 0.0239(14) 0.0441(16) 0.0028(11) -0.0003(11) 0.0012(10)
C5 0.077(3) 0.077(3) 0.097(3) -0.024(2) 0.005(2) 0.011(2)
C6 0.0274(13) 0.0257(14) 0.0446(16) 0.0070(12) 0.0017(11) 0.0011(11)
C7 0.0342(15) 0.0370(17) 0.074(2) -0.0033(15) -0.0002(15) 0.0031(13)
C8 0.0298(13) 0.0250(14) 0.0359(14) -0.0011(11) 0.0043(11) 0.0003(11)
C9 0.0499(19) 0.076(2) 0.065(2) -0.0087(19) 0.0131(17) -0.0094(18)
C10 0.0354(15) 0.0217(14) 0.0513(17) 0.0041(12) 0.0049(13) -0.0013(11)
C11 0.105(3) 0.099(3) 0.096(3) -0.025(3) 0.041(3) -0.005(3)
C12 0.0297(13) 0.0273(14) 0.0426(16) 0.0002(12) 0.0006(11) 0.0004(11)
C13 0.063(2) 0.0308(17) 0.0467(18) -0.0046(13) 0.0111(16) -0.0048(15)
C14 0.0276(13) 0.0291(15) 0.0425(15) 0.0025(12) 0.0052(11) -0.0006(11)
C15 0.061(2) 0.041(2) 0.073(3) -0.0156(18) 0.024(2) -0.0120(17)
C16 0.0335(14) 0.0266(14) 0.0340(14) -0.0018(11) 0.0052(11) -0.0002(11)
C17 0.0375(17) 0.069(2) 0.074(2) -0.0243(19) 0.0086(16) -0.0024(16)
C18 0.0342(15) 0.0337(16) 0.0474(17) 0.0064(13) 0.0048(13) 0.0006(12)
C19 0.057(3) 0.103(4) 0.062(3) -0.008(3) 0.013(2) -0.004(3)
C20 0.0323(14) 0.0247(14) 0.0454(16) 0.0009(12) 0.0054(12) -0.0005(11)
C21 0.097(3) 0.093(3) 0.117(3) -0.029(3) 0.033(3) -0.001(3)
C22 0.0388(15) 0.0246(14) 0.0336(14) -0.0006(11) 0.0057(11) 0.0001(11)
C23 0.117(4) 0.127(4) 0.119(4) 0.000(3) -0.016(3) 0.013(3)
C24 0.0374(16) 0.0400(17) 0.0382(16) 0.0047(12) 0.0096(12) 0.0020(13)
C25 0.0340(15) 0.0386(18) 0.059(2) -0.0006(15) 0.0002(14) -0.0004(13)
C26 0.0331(14) 0.0276(15) 0.0496(17) 0.0015(12) 0.0056(12) -0.0045(12)
C27 0.0385(16) 0.059(2) 0.0559(18) -0.0016(16) 0.0034(14) -0.0009(15)
C28 0.0259(13) 0.0278(15) 0.0584(19) -0.0007(13) -0.0033(13) -0.0025(11)
C29 0.0316(16) 0.059(2) 0.072(3) 0.0056(19) 0.0032(16) -0.0065(16)
C30 0.0370(15) 0.0271(14) 0.0444(16) 0.0017(12) 0.0061(12) 0.0015(12)
C31 0.075(3) 0.055(2) 0.0425(19) -0.0029(17) 0.0070(18) 0.003(2)
C32 0.0258(13) 0.0277(15) 0.0539(18) 0.0001(13) 0.0029(12) -0.0005(11)
C33 0.0373(16) 0.0492(19) 0.086(3) -0.0183(18) -0.0015(17) 0.0053(15)
C34 0.0406(16) 0.0240(14) 0.0429(16) 0.0003(12) 0.0067(12) -0.0048(12)
C35 0.043(2) 0.097(4) 0.071(3) 0.002(3) 0.0128(19) -0.008(2)
C36 0.0358(15) 0.0221(14) 0.0501(17) 0.0004(12) 0.0020(13) -0.0017(11)
C37 0.066(2) 0.074(2) 0.058(2) -0.0073(19) 0.0050(18) -0.005(2)
C38 0.0287(14) 0.0342(16) 0.0573(19) 0.0033(14) -0.0023(13) 0.0036(12)
C39 0.083(3) 0.074(3) 0.074(2) -0.012(2) 0.034(2) -0.008(2)
C40 0.0347(15) 0.0312(15) 0.0426(16) 0.0014(12) 0.0005(12) -0.0018(12)
C41 0.098(3) 0.078(3) 0.078(3) 0.006(2) -0.014(2) 0.010(2)
C42 0.0470(17) 0.0309(15) 0.0363(15) 0.0012(12) 0.0030(13) 0.0002(13)
C43 0.094(3) 0.105(3) 0.130(4) -0.021(3) 0.009(3) 0.011(3)
C44 0.0416(17) 0.0386(18) 0.0500(18) -0.0010(14) -0.0059(14) -0.0011(14)
C45 0.090(3) 0.102(3) 0.087(3) -0.016(3) -0.004(2) -0.006(3)
C46 0.0277(14) 0.0329(16) 0.0586(19) -0.0087(14) -0.0005(13) 0.0004(12)
C47 0.138(4) 0.120(4) 0.127(4) 0.005(3) -0.014(3) 0.013(3)
C48 0.0460(18) 0.0390(18) 0.0457(18) 0.0025(14) -0.0040(14) 0.0039(14)

loop_
_atom_type_symbol
_atom_type_description
_atom_type_scat_dispersion_real
_atom_type_scat_dispersion_imag
_atom_type_scat_source
C C 0.0181 0.0091 'International Tables Vol C Tables 4.2.6.8 and 6.1.1.4'
H H 0.0000 0.0000 'International Tables Vol C Tables 4.2.6.8 and 6.1.1.4'
Br Br -0.6763 1.2805 'International Tables Vol C Tables 4.2.6.8 and 6.1.1.4'
N N 0.0311 0.0180 'International Tables Vol C Tables 4.2.6.8 and 6.1.1.4'
O O 0.0492 0.0322 'International Tables Vol C Tables 4.2.6.8 and 6.1.1.4'

loop_
_geom_angle_atom_site_label_1
_geom_angle_atom_site_label_2
_geom_angle_atom_site_label_3
_geom_angle
_geom_angle_site_symmetry_1
_geom_angle_site_symmetry_3
_geom_angle_publ_flag
C3 N1 C12 128.4(3) . . ?
C32 N2 C14 127.3(3) . . ?
C4 C1 C6 119.2(3) . . ?
C4 C1 C20 123.4(3) . . ?
C20 C1 C6 117.4(3) . . ?
C25 C2 C19 121.2(4) . . ?
O3 C3 N1 124.9(3) . . ?
O3 C3 C13 120.4(3) . . ?
N1 C3 C13 114.7(3) . . ?
C1 C4 C8 118.8(3) . . ?
C12 C4 C1 119.8(3) . . ?
C12 C4 C8 121.4(3) . . ?
C15 C5 C43 118.9(6) . . ?
C10 C6 C1 119.1(3) . . ?
C10 C6 C18 121.3(3) . . ?
C18 C6 C1 119.6(3) . . ?
C33 C7 C46 119.7(4) . . ?
C14 C8 C4 120.0(3) . . ?
C14 C8 C16 119.1(3) . . ?
C16 C8 C4 120.8(3) . . ?
C17 C9 C27 119.1(4) . . ?
C36 C10 C6 121.4(3) . . ?
C21 C11 C39 119.7(6) . . ?
N1 C12 C36 120.7(3) . . ?
C4 C12 N1 118.8(3) . . ?
C4 C12 C36 120.4(3) . . ?
O2 C13 C3 109.2(3) . . ?
O2 C13 C15 108.1(3) . . ?
O2 C13 C31 109.0(3) . . ?
C15 C13 C3 110.1(3) . . ?
C31 C13 C3 106.2(3) . . ?
C31 C13 C15 114.1(3) . . ?
N2 C14 C26 121.8(3) . . ?
C8 C14 N2 116.7(3) . . ?
C8 C14 C26 121.5(3) . . ?
C5 C15 C13 119.5(4) . . ?
C39 C15 C5 119.7(4) . . ?
C39 C15 C13 120.7(4) . . ?
C22 C16 C8 119.3(3) . . ?
C40 C16 C8 122.6(3) . . ?
C40 C16 C22 118.2(3) . . ?
C33 C17 C9 120.6(4) . . ?
C24 C18 C6 120.3(3) . . ?
C2 C19 C35 119.0(4) . . ?
C30 C20 C1 122.0(3) . . ?
C11 C21 C43 122.4(6) . . ?
C34 C22 C16 118.9(3) . . ?
C42 C22 C16 120.0(3) . . ?
C42 C22 C34 121.1(3) . . ?
C47 C23 C45 121.9(8) . . ?
C18 C24 Br1 118.7(2) . . ?
C18 C24 C30 121.5(3) . . ?
C30 C24 Br1 119.8(2) . . ?
C2 C25 C38 120.2(3) . . ?
C34 C26 C14 119.8(3) . . ?
C46 C27 C9 121.1(4) . . ?
O1 C28 C32 105.2(2) . . ?
O1 C28 C38 111.7(3) . . ?
O1 C28 C46 108.6(3) . . ?
C38 C28 C32 107.4(3) . . ?
C38 C28 C46 114.5(3) . . ?
C46 C28 C32 109.0(3) . . ?
C35 C29 C38 120.8(4) . . ?
C20 C30 C24 119.1(3) . . ?
C37 C31 C13 120.1(4) . . ?
C41 C31 C13 119.9(4) . . ?
C41 C31 C37 120.0(5) . . ?
O4 C32 N2 123.5(3) . . ?
O4 C32 C28 121.7(3) . . ?
N2 C32 C28 114.8(3) . . ?
C17 C33 C7 120.6(4) . . ?
C26 C34 C22 121.5(3) . . ?
C29 C35 C19 119.8(4) . . ?
C10 C36 C12 120.1(3) . . ?
C45 C37 C31 120.3(5) . . ?
C25 C38 C28 122.0(3) . . ?
C25 C38 C29 118.9(4) . . ?
C29 C38 C28 119.0(3) . . ?
C15 C39 C11 120.5(6) . . ?
C44 C40 C16 121.1(3) . . ?
C47 C41 C31 119.5(7) . . ?
C48 C42 C22 119.0(3) . . ?
C21 C43 C5 118.6(7) . . ?
C40 C44 C48 119.7(3) . . ?
C37 C45 C23 117.8(7) . . ?
C7 C46 C28 117.9(3) . . ?
C27 C46 C7 118.8(3) . . ?
C27 C46 C28 123.0(3) . . ?
C23 C47 C41 120.4(9) . . ?
C42 C48 Br2 119.1(3) . . ?
C42 C48 C44 122.0(3) . . ?
C44 C48 Br2 118.9(3) . . ?

loop_
_geom_bond_atom_site_label_1
_geom_bond_atom_site_label_2
_geom_bond_distance
_geom_bond_site_symmetry_2
_geom_bond_publ_flag
Br1 C24 1.900(3) . ?
Br2 C48 1.903(3) . ?
O1 C28 1.427(4) . ?
O2 C13 1.435(4) . ?
O3 C3 1.215(4) . ?
O4 C32 1.219(4) . ?
N1 C3 1.351(4) . ?
N1 C12 1.402(4) . ?
N2 C14 1.407(4) . ?
N2 C32 1.342(4) . ?
C1 C4 1.419(4) . ?
C1 C6 1.430(4) . ?
C1 C20 1.428(4) . ?
C2 C19 1.376(6) . ?
C2 C25 1.375(6) . ?
C3 C13 1.545(5) . ?
C4 C8 1.497(4) . ?
C4 C12 1.388(4) . ?
C5 C15 1.386(7) . ?
C5 C43 1.406(9) . ?
C6 C10 1.409(4) . ?
C6 C18 1.411(5) . ?
C7 C33 1.397(6) . ?
C7 C46 1.401(5) . ?
C8 C14 1.391(4) . ?
C8 C16 1.431(4) . ?
C9 C17 1.379(7) . ?
C9 C27 1.405(6) . ?
C10 C36 1.356(5) . ?
C11 C21 1.312(10) . ?
C11 C39 1.392(8) . ?
C12 C36 1.423(4) . ?
C13 C15 1.524(5) . ?
C13 C31 1.519(6) . ?
C14 C26 1.409(4) . ?
C15 C39 1.384(7) . ?
C16 C22 1.426(4) . ?
C16 C40 1.423(4) . ?
C17 C33 1.357(7) . ?
C18 C24 1.360(5) . ?
C19 C35 1.399(7) . ?
C20 C30 1.361(4) . ?
C21 C43 1.398(10) . ?
C22 C34 1.422(4) . ?
C22 C42 1.411(4) . ?
C23 C45 1.393(11) . ?
C23 C47 1.352(12) . ?
C24 C30 1.411(4) . ?
C25 C38 1.388(5) . ?
C26 C34 1.361(5) . ?
C27 C46 1.371(5) . ?
C28 C32 1.539(4) . ?
C28 C38 1.520(5) . ?
C28 C46 1.537(4) . ?
C29 C35 1.378(6) . ?
C29 C38 1.390(5) . ?
C31 C37 1.394(7) . ?
C31 C41 1.380(7) . ?
C37 C45 1.385(8) . ?
C40 C44 1.365(5) . ?
C41 C47 1.378(11) . ?
C42 C48 1.375(5) . ?
C44 C48 1.397(5) . ?

loop_
_smtbx_masks_void_nr
_smtbx_masks_void_average_x
_smtbx_masks_void_average_y
_smtbx_masks_void_average_z
_smtbx_masks_void_volume
_smtbx_masks_void_count_electrons
_smtbx_masks_void_content
1 0.107 -0.257 0.399 265.7 85.5 ?
2 -0.107 -0.054 0.601 265.7 82.6 ?
3 -0.393 -0.459 0.899 265.7 84.4 ?
4 0.393 0.378 0.101 265.7 83.7 ?
